data_2210010
loop_
_publ_author_name
'Kareev, Ivan E.'
'Shustova, Natalia B.'
'Newell, Brian S.'
'Miller, Susie M.'
'Anderson, Oren P.'
'Strauss, Steven H.'
'Boltalina, Olga V.'

_publ_section_title
1,6,11,18,24,27,52,55-Octakis(trifluoromethyl)-1,6,11,18,24,27,52,55-octahydro(C~60~-I~<i>h~</i>)[5,6]fullerene
_journal_coeditor_code TK2058
_journal_issue 8
_journal_name_full 'Acta Crystallographica Section E'
_journal_page_first o3154
_journal_page_last o3156
_journal_paper_doi 10.1107/S1600536806024561
_journal_volume 62
_journal_year 2006
_chemical_formula_iupac 'C68 F24'
_chemical_formula_moiety 'C68 F24'
_chemical_formula_sum 'C68 F24'
_chemical_formula_weight 1272.68
_chemical_name_systematic
;
1,6,11,18,24,27,52,55-Octakis(trifluoromethyl)-1,6,11,18,24,27,52,55-
octahydro(C~60~-I~h~)[5,6]fullerene
;
_space_group_IT_number 14
_symmetry_cell_setting monoclinic
_symmetry_space_group_name_Hall '-P 2ybc'
_symmetry_space_group_name_H-M 'P 1 21/c 1'
_atom_sites_solution_hydrogens geom
_atom_sites_solution_primary direct
_atom_sites_solution_secondary difmap
_cell_angle_alpha 90
_cell_angle_beta 92.589(4)
_cell_angle_gamma 90
_cell_formula_units_Z 4
_cell_length_a 17.4108(13)
_cell_length_b 9.7708(8)
_cell_length_c 24.5142(18)
_cell_measurement_reflns_used 999
_cell_measurement_temperature 100.0(10)
_cell_measurement_theta_max 28.3
_cell_measurement_theta_min 1.2
_cell_volume 4166.0(6)
_computing_cell_refinement APEX2
_computing_data_collection 'APEX2 (Bruker, 2006)'
_computing_data_reduction APEX2
_computing_molecular_graphics SHELXTL
_computing_publication_material SHELXTL
_computing_structure_refinement SHELXTL
_computing_structure_solution 'SHELXTL (Bruker, 2000)'
_diffrn_ambient_temperature 100.0(10)
_diffrn_measured_fraction_theta_full 0.998
_diffrn_measured_fraction_theta_max 0.998
_diffrn_measurement_device_type 'Bruker Kappa-APEX-II'
_diffrn_measurement_method '\f and \w'
_diffrn_radiation_monochromator graphite
_diffrn_radiation_source 'fine-focus sealed tube'
_diffrn_radiation_type MoK\a
_diffrn_radiation_wavelength 0.71073
_diffrn_reflns_av_R_equivalents 0.070
_diffrn_reflns_av_sigmaI/netI 0.067
_diffrn_reflns_limit_h_max 23
_diffrn_reflns_limit_h_min -23
_diffrn_reflns_limit_k_max 12
_diffrn_reflns_limit_k_min -13
_diffrn_reflns_limit_l_max 32
_diffrn_reflns_limit_l_min -32
_diffrn_reflns_number 64785
_diffrn_reflns_theta_full 28.31
_diffrn_reflns_theta_max 28.3
_diffrn_reflns_theta_min 1.2
_diffrn_standards_decay_% 0
_diffrn_standards_interval_count 0
_diffrn_standards_interval_time 0
_diffrn_standards_number 0
_exptl_absorpt_coefficient_mu 0.194
_exptl_absorpt_correction_T_max 0.995
_exptl_absorpt_correction_T_min 0.945
_exptl_absorpt_correction_type multi-scan
_exptl_absorpt_process_details '(SADABS; Bruker, 2000)'
_exptl_crystal_colour red
_exptl_crystal_density_diffrn 2.029
_exptl_crystal_density_method 'not measured'
_exptl_crystal_description plate
_exptl_crystal_F_000 2496
_exptl_crystal_size_max 0.30
_exptl_crystal_size_mid 0.12
_exptl_crystal_size_min 0.03
_refine_diff_density_max 0.65
_refine_diff_density_min -0.68
_refine_ls_extinction_coef 0.00067(18)
_refine_ls_extinction_expression Fc^*^=kFc[1+0.001xFc^2^\l^3^/sin(2\q)]^-1/4^
_refine_ls_extinction_method SHELXTL
_refine_ls_goodness_of_fit_ref 1.01
_refine_ls_hydrogen_treatment undef
_refine_ls_matrix_type full
_refine_ls_number_parameters 830
_refine_ls_number_reflns 10338
_refine_ls_number_restraints 0
_refine_ls_restrained_S_all 1.01
_refine_ls_R_factor_all 0.099
_refine_ls_R_factor_gt 0.052
_refine_ls_shift/su_max 0.001
_refine_ls_shift/su_mean 0.000
_refine_ls_structure_factor_coef Fsqd
_refine_ls_weighting_details 'calc w=1/[\s^2^(Fo^2^)+(0.0437P)^2^+4.7196P] where P=(Fo^2^+2Fc^2^)/3'
_refine_ls_weighting_scheme calc
_refine_ls_wR_factor_gt 0.103
_refine_ls_wR_factor_ref 0.123
_reflns_number_gt 6471
_reflns_number_total 10338
_reflns_threshold_expression I>2\s(I)
_cod_data_source_file tk2058.cif
_cod_data_source_block I
_cod_original_sg_symbol_H-M 'P 21/c'
_cod_database_code 2210010
_cod_database_fobs_code 2210010

loop_
_symmetry_equiv_pos_as_xyz
'x, y, z'
'-x, y+1/2, -z+1/2'
'-x, -y, -z'
'x, -y-1/2, z-1/2'

loop_
_atom_site_type_symbol
_atom_site_label
_atom_site_fract_x
_atom_site_fract_y
_atom_site_fract_z
_atom_site_U_iso_or_equiv
_atom_site_adp_type
_atom_site_calc_flag
_atom_site_occupancy
C C1 0.22124(14) 0.2746(3) 0.24747(10) 0.0127(5) Uani d 1
C C2 0.25629(14) 0.1396(3) 0.26847(10) 0.0140(5) Uani d 1
C C3 0.33586(14) 0.1603(3) 0.28204(10) 0.0146(5) Uani d 1
C C4 0.35119(14) 0.3077(3) 0.27928(10) 0.0136(5) Uani d 1
C C5 0.28656(14) 0.3764(3) 0.26463(10) 0.0126(5) Uani d 1
C C6 0.27245(14) 0.5246(3) 0.28036(10) 0.0129(5) Uani d 1
C C7 0.19557(14) 0.5335(3) 0.30937(10) 0.0129(5) Uani d 1
C C8 0.14030(14) 0.4365(3) 0.30563(10) 0.0139(5) Uani d 1
C C9 0.15086(14) 0.3035(3) 0.27928(10) 0.0139(5) Uani d 1
C C10 0.11050(14) 0.2087(3) 0.30659(10) 0.0153(5) Uani d 1
C C11 0.13044(14) 0.0582(3) 0.30904(10) 0.0151(5) Uani d 1
C C12 0.21583(14) 0.0432(3) 0.29604(10) 0.0156(5) Uani d 1
C C13 0.25460(15) -0.0364(3) 0.33760(10) 0.0151(5) Uani d 1
C C14 0.33389(15) -0.0223(3) 0.34837(11) 0.0162(6) Uani d 1
C C15 0.37546(14) 0.0785(3) 0.31957(10) 0.0152(5) Uani d 1
C C16 0.43262(14) 0.1391(3) 0.35817(10) 0.0139(5) Uani d 1
C C17 0.45045(13) 0.2758(3) 0.35619(10) 0.0137(5) Uani d 1
C C18 0.42179(14) 0.3690(3) 0.30883(10) 0.0133(5) Uani d 1
C C19 0.39667(14) 0.4957(3) 0.34041(10) 0.0130(5) Uani d 1
C C20 0.32964(14) 0.5630(3) 0.32804(10) 0.0132(5) Uani d 1
C C21 0.28796(14) 0.6234(2) 0.37144(10) 0.0128(5) Uani d 1
C C22 0.20720(14) 0.6094(3) 0.36087(10) 0.0138(5) Uani d 1
C C23 0.15886(14) 0.5927(3) 0.40357(10) 0.0145(5) Uani d 1
C C24 0.08359(14) 0.5121(3) 0.39750(10) 0.0147(5) Uani d 1
C C25 0.08749(14) 0.4150(3) 0.34979(10) 0.0136(5) Uani d 1
C C26 0.07019(14) 0.2792(3) 0.35093(10) 0.0151(5) Uani d 1
C C27 0.04430(14) 0.2055(3) 0.40141(11) 0.0171(6) Uani d 1
C C28 0.09398(14) 0.0760(3) 0.40960(11) 0.0159(6) Uani d 1
C C29 0.13200(15) 0.0113(3) 0.36909(11) 0.0169(6) Uani d 1
C C30 0.20374(15) -0.0557(3) 0.38220(11) 0.0163(6) Uani d 1
C C31 0.23379(15) -0.0626(3) 0.43563(11) 0.0158(6) Uani d 1
C C32 0.31579(15) -0.0456(3) 0.44695(11) 0.0156(5) Uani d 1
C C33 0.36464(15) -0.0261(3) 0.40440(11) 0.0163(6) Uani d 1
C C34 0.42548(14) 0.0728(3) 0.41021(11) 0.0158(6) Uani d 1
C C35 0.43517(14) 0.1468(3) 0.45886(10) 0.0144(5) Uani d 1
C C36 0.45202(13) 0.2912(3) 0.45677(10) 0.0144(5) Uani d 1
C C37 0.45832(13) 0.3531(3) 0.40570(10) 0.0128(5) Uani d 1
C C38 0.42546(13) 0.4859(3) 0.39647(10) 0.0127(5) Uani d 1
C C39 0.38830(14) 0.5497(3) 0.43864(10) 0.0130(5) Uani d 1
C C40 0.31746(14) 0.6199(3) 0.42581(10) 0.0134(5) Uani d 1
C C41 0.26722(14) 0.6038(3) 0.46942(10) 0.0133(5) Uani d 1
C C42 0.18964(14) 0.5851(3) 0.45796(10) 0.0136(5) Uani d 1
C C43 0.14582(14) 0.4827(3) 0.48733(10) 0.0144(5) Uani d 1
C C44 0.08733(14) 0.4274(3) 0.45061(10) 0.0151(6) Uani d 1
C C45 0.07062(14) 0.2898(3) 0.45195(10) 0.0152(6) Uani d 1
C C46 0.11155(14) 0.2037(3) 0.49026(10) 0.0152(6) Uani d 1
C C47 0.12577(14) 0.0740(3) 0.46462(11) 0.0159(6) Uani d 1
C C48 0.19369(15) 0.0033(3) 0.47825(10) 0.0162(6) Uani d 1
C C49 0.25012(15) 0.0605(3) 0.51686(10) 0.0158(6) Uani d 1
C C50 0.32691(15) 0.0308(3) 0.49711(10) 0.0157(5) Uani d 1
C C51 0.38656(14) 0.1224(3) 0.50319(10) 0.0144(5) Uani d 1
C C52 0.38170(14) 0.2526(3) 0.53866(10) 0.0142(5) Uani d 1
C C53 0.41581(14) 0.3605(3) 0.50067(10) 0.0137(5) Uani d 1
C C54 0.38474(14) 0.4874(3) 0.49199(10) 0.0133(5) Uani d 1
C C55 0.31115(14) 0.5381(3) 0.51877(10) 0.0141(5) Uani d 1
C C56 0.26694(14) 0.4145(3) 0.53781(10) 0.0131(5) Uani d 1
C C57 0.18391(14) 0.4005(3) 0.52550(10) 0.0151(5) Uani d 1
C C58 0.16573(14) 0.2580(3) 0.52780(10) 0.0157(6) Uani d 1
C C59 0.23668(14) 0.1862(3) 0.54056(10) 0.0145(5) Uani d 1
C C60 0.29781(14) 0.2883(3) 0.54635(10) 0.0138(5) Uani d 1
C C61 0.48598(14) 0.3959(3) 0.26918(11) 0.0166(6) Uani d 1
C C62 0.27434(15) 0.6277(3) 0.23282(11) 0.0171(6) Uani d 1
C C63 0.20642(15) 0.2736(3) 0.18545(11) 0.0181(6) Uani d 1
C C64 0.07957(16) -0.0344(3) 0.27210(11) 0.0217(6) Uani d 1
C C65 -0.04221(15) 0.1744(3) 0.40065(11) 0.0213(6) Uani d 1
C C66 0.01591(15) 0.6113(3) 0.39374(11) 0.0191(6) Uani d 1
C C67 0.32465(15) 0.6428(3) 0.56423(10) 0.0169(6) Uani d 1
C C68 0.42757(14) 0.2324(3) 0.59262(11) 0.0163(6) Uani d 1
F F1 0.46455(9) 0.48379(17) 0.23004(6) 0.0229(4) Uani d 1
F F2 0.54855(8) 0.44616(18) 0.29523(6) 0.0255(4) Uani d 1
F F3 0.50610(9) 0.27971(17) 0.24473(7) 0.0265(4) Uani d 1
F F4 0.33392(11) 0.6099(2) 0.20285(8) 0.0427(5) Uani d 1
F F5 0.21278(11) 0.6183(2) 0.20020(8) 0.0552(7) Uani d 1
F F6 0.27690(15) 0.75423(18) 0.25125(7) 0.0540(6) Uani d 1
F F7 0.16248(16) 0.3742(3) 0.16825(8) 0.0771(9) Uani d 1
F F8 0.27068(10) 0.2797(3) 0.16012(7) 0.0607(7) Uani d 1
F F9 0.17235(14) 0.1612(2) 0.16785(7) 0.0571(7) Uani d 1
F F10 0.08222(10) 0.00024(19) 0.21986(6) 0.0327(4) Uani d 1
F F11 0.10336(10) -0.16455(17) 0.27600(7) 0.0292(4) Uani d 1
F F12 0.00646(9) -0.03223(19) 0.28504(7) 0.0347(4) Uani d 1
F F13 -0.06549(9) 0.1040(2) 0.35714(7) 0.0380(5) Uani d 1
F F14 -0.05876(10) 0.1007(2) 0.44434(8) 0.0445(5) Uani d 1
F F15 -0.08411(9) 0.28705(19) 0.40206(8) 0.0386(5) Uani d 1
F F16 -0.05163(8) 0.54770(17) 0.39481(6) 0.0252(4) Uani d 1
F F17 0.01959(9) 0.69977(18) 0.43555(7) 0.0288(4) Uani d 1
F F18 0.01618(9) 0.68472(17) 0.34767(6) 0.0240(4) Uani d 1
F F19 0.36322(9) 0.59083(16) 0.60769(6) 0.0231(4) Uani d 1
F F20 0.36551(9) 0.75030(16) 0.54698(6) 0.0232(4) Uani d 1
F F21 0.25796(9) 0.69190(17) 0.58111(6) 0.0268(4) Uani d 1
F F22 0.42282(9) 0.33956(16) 0.62591(6) 0.0224(4) Uani d 1
F F23 0.40313(9) 0.12192(16) 0.61924(6) 0.0230(4) Uani d 1
F F24 0.50244(8) 0.21278(16) 0.58395(6) 0.0222(4) Uani d 1

loop_
_atom_site_aniso_label
_atom_site_aniso_U_11
_atom_site_aniso_U_22
_atom_site_aniso_U_33
_atom_site_aniso_U_12
_atom_site_aniso_U_13
_atom_site_aniso_U_23
C1 0.0123(12) 0.0145(13) 0.0116(12) -0.0017(10) 0.0014(10) -0.0012(10)
C2 0.0182(13) 0.0139(13) 0.0101(12) 0.0019(11) 0.0023(10) -0.0048(10)
C3 0.0146(13) 0.0184(14) 0.0114(12) 0.0003(11) 0.0060(10) -0.0030(11)
C4 0.0141(12) 0.0168(14) 0.0104(12) -0.0016(10) 0.0045(10) -0.0004(10)
C5 0.0147(12) 0.0156(13) 0.0077(12) -0.0027(10) 0.0043(10) -0.0007(10)
C6 0.0128(12) 0.0139(13) 0.0121(12) -0.0001(10) 0.0011(10) -0.0008(10)
C7 0.0138(12) 0.0129(13) 0.0121(12) 0.0037(10) 0.0000(10) 0.0028(10)
C8 0.0133(12) 0.0175(14) 0.0109(12) 0.0032(10) -0.0008(10) 0.0022(11)
C9 0.0112(12) 0.0183(14) 0.0120(12) -0.0001(10) -0.0018(10) -0.0001(11)
C10 0.0139(12) 0.0185(14) 0.0133(13) -0.0012(11) -0.0004(10) -0.0025(11)
C11 0.0149(12) 0.0156(14) 0.0148(13) -0.0047(10) 0.0007(10) -0.0021(11)
C12 0.0170(13) 0.0140(13) 0.0157(13) -0.0018(11) 0.0004(10) -0.0048(11)
C13 0.0220(13) 0.0060(12) 0.0173(13) -0.0008(11) 0.0010(11) -0.0025(10)
C14 0.0194(13) 0.0100(13) 0.0195(14) 0.0033(11) 0.0029(11) -0.0018(11)
C15 0.0159(13) 0.0159(14) 0.0142(13) 0.0045(11) 0.0036(10) -0.0036(11)
C16 0.0114(12) 0.0167(14) 0.0137(13) 0.0054(10) 0.0033(10) -0.0007(11)
C17 0.0078(11) 0.0188(14) 0.0146(13) 0.0015(10) 0.0020(10) 0.0007(11)
C18 0.0113(12) 0.0156(13) 0.0131(13) 0.0004(10) 0.0028(10) 0.0007(10)
C19 0.0125(12) 0.0116(13) 0.0150(13) -0.0026(10) 0.0027(10) 0.0010(10)
C20 0.0161(12) 0.0116(13) 0.0121(12) -0.0034(10) 0.0028(10) 0.0019(10)
C21 0.0177(13) 0.0058(12) 0.0148(13) -0.0012(10) 0.0013(10) 0.0027(10)
C22 0.0171(13) 0.0092(12) 0.0152(13) 0.0039(10) 0.0009(10) 0.0020(10)
C23 0.0160(13) 0.0126(13) 0.0151(13) 0.0058(10) 0.0017(10) 0.0000(11)
C24 0.0121(12) 0.0194(14) 0.0126(13) 0.0046(10) 0.0015(10) 0.0027(11)
C25 0.0103(12) 0.0204(14) 0.0100(12) 0.0025(10) 0.0005(10) 0.0011(11)
C26 0.0092(12) 0.0211(15) 0.0150(13) -0.0005(10) -0.0009(10) 0.0002(11)
C27 0.0132(12) 0.0199(14) 0.0183(14) -0.0008(11) 0.0033(10) 0.0027(11)
C28 0.0151(13) 0.0128(13) 0.0200(14) -0.0056(10) 0.0020(11) 0.0034(11)
C29 0.0192(13) 0.0110(13) 0.0203(14) -0.0056(11) 0.0003(11) 0.0023(11)
C30 0.0174(13) 0.0098(13) 0.0216(14) -0.0035(10) 0.0014(11) -0.0010(11)
C31 0.0204(13) 0.0077(13) 0.0192(14) -0.0014(10) 0.0012(11) 0.0049(11)
C32 0.0191(13) 0.0091(13) 0.0187(14) 0.0037(11) 0.0003(11) 0.0053(11)
C33 0.0172(13) 0.0117(13) 0.0200(14) 0.0060(11) 0.0004(11) -0.0012(11)
C34 0.0134(12) 0.0135(13) 0.0207(14) 0.0062(10) 0.0022(11) 0.0010(11)
C35 0.0105(12) 0.0162(14) 0.0165(13) 0.0061(10) 0.0000(10) 0.0024(11)
C36 0.0083(11) 0.0172(14) 0.0176(13) 0.0022(10) -0.0011(10) -0.0001(11)
C37 0.0084(11) 0.0150(13) 0.0151(13) -0.0010(10) 0.0017(10) 0.0000(11)
C38 0.0095(11) 0.0130(13) 0.0157(13) -0.0030(10) 0.0009(10) -0.0006(10)
C39 0.0137(12) 0.0100(12) 0.0153(13) -0.0032(10) -0.0008(10) -0.0015(10)
C40 0.0168(13) 0.0081(12) 0.0152(13) -0.0022(10) 0.0006(10) -0.0036(10)
C41 0.0197(13) 0.0092(12) 0.0109(12) 0.0032(10) 0.0005(10) -0.0013(10)
C42 0.0175(13) 0.0117(13) 0.0117(12) 0.0054(10) 0.0027(10) -0.0023(10)
C43 0.0146(12) 0.0172(14) 0.0117(12) 0.0064(10) 0.0064(10) -0.0005(11)
C44 0.0112(12) 0.0234(15) 0.0109(12) 0.0070(11) 0.0028(10) 0.0012(11)
C45 0.0091(12) 0.0236(15) 0.0134(13) 0.0006(11) 0.0050(10) 0.0006(11)
C46 0.0126(12) 0.0195(14) 0.0142(13) 0.0006(11) 0.0074(10) 0.0032(11)
C47 0.0156(13) 0.0149(14) 0.0175(14) -0.0047(11) 0.0038(10) 0.0048(11)
C48 0.0190(13) 0.0143(14) 0.0155(13) -0.0023(11) 0.0030(11) 0.0061(11)
C49 0.0176(13) 0.0179(14) 0.0120(13) 0.0013(11) 0.0020(10) 0.0069(11)
C50 0.0186(13) 0.0132(13) 0.0154(13) 0.0032(11) -0.0003(10) 0.0036(11)
C51 0.0144(12) 0.0130(13) 0.0156(13) 0.0055(10) -0.0024(10) 0.0028(11)
C52 0.0137(12) 0.0141(13) 0.0148(13) 0.0018(10) 0.0004(10) 0.0018(11)
C53 0.0111(12) 0.0175(14) 0.0123(12) -0.0002(10) -0.0013(10) -0.0001(11)
C54 0.0128(12) 0.0141(13) 0.0129(13) -0.0008(10) -0.0001(10) -0.0037(10)
C55 0.0156(12) 0.0129(13) 0.0138(13) 0.0023(11) 0.0006(10) -0.0013(10)
C56 0.0160(12) 0.0172(14) 0.0063(11) 0.0025(10) 0.0021(10) 0.0003(10)
C57 0.0132(12) 0.0209(14) 0.0114(12) 0.0040(11) 0.0045(10) -0.0019(11)
C58 0.0149(12) 0.0227(15) 0.0098(12) 0.0013(11) 0.0045(10) 0.0030(11)
C59 0.0157(12) 0.0181(14) 0.0097(12) 0.0007(11) 0.0016(10) 0.0030(11)
C60 0.0141(12) 0.0178(14) 0.0094(12) 0.0000(11) 0.0004(10) -0.0002(10)
C61 0.0146(13) 0.0205(15) 0.0149(13) 0.0008(11) 0.0014(10) -0.0007(11)
C62 0.0166(13) 0.0197(15) 0.0150(13) 0.0008(11) 0.0005(10) -0.0005(11)
C63 0.0166(13) 0.0218(15) 0.0160(13) -0.0022(11) 0.0020(11) -0.0030(12)
C64 0.0231(15) 0.0219(16) 0.0201(15) -0.0039(12) 0.0008(12) 0.0007(12)
C65 0.0152(13) 0.0306(17) 0.0181(14) -0.0023(12) 0.0013(11) 0.0048(13)
C66 0.0160(13) 0.0266(16) 0.0149(13) 0.0046(12) 0.0029(11) 0.0035(12)
C67 0.0183(13) 0.0184(14) 0.0138(13) 0.0059(11) 0.0007(11) 0.0015(11)
C68 0.0141(12) 0.0167(14) 0.0181(13) 0.0016(11) 0.0006(10) 0.0002(11)
F1 0.0198(8) 0.0301(9) 0.0191(8) -0.0024(7) 0.0051(7) 0.0090(7)
F2 0.0146(8) 0.0418(11) 0.0202(8) -0.0093(7) 0.0012(6) -0.0009(8)
F3 0.0261(9) 0.0253(9) 0.0294(9) 0.0033(7) 0.0147(7) -0.0051(8)
F4 0.0420(11) 0.0477(12) 0.0407(11) 0.0195(10) 0.0282(9) 0.0263(10)
F5 0.0330(11) 0.0869(17) 0.0435(12) -0.0244(11) -0.0217(9) 0.0461(12)
F6 0.129(2) 0.0117(9) 0.0213(10) 0.0041(11) 0.0079(11) 0.0024(8)
F7 0.139(2) 0.0734(17) 0.0174(10) 0.0765(17) -0.0138(12) -0.0035(11)
F8 0.0251(10) 0.144(2) 0.0137(9) -0.0232(12) 0.0073(8) -0.0148(12)
F9 0.0929(17) 0.0575(14) 0.0195(10) -0.0510(13) -0.0126(10) -0.0015(10)
F10 0.0438(11) 0.0353(11) 0.0182(9) -0.0175(9) -0.0075(8) 0.0013(8)
F11 0.0354(10) 0.0182(9) 0.0335(10) -0.0063(8) -0.0034(8) -0.0029(8)
F12 0.0179(8) 0.0415(11) 0.0445(11) -0.0103(8) 0.0012(8) -0.0136(9)
F13 0.0185(9) 0.0566(13) 0.0389(11) -0.0134(9) 0.0009(8) -0.0174(10)
F14 0.0208(9) 0.0709(15) 0.0421(11) -0.0122(9) 0.0057(8) 0.0292(11)
F15 0.0142(8) 0.0375(11) 0.0643(13) 0.0024(8) 0.0051(8) -0.0009(10)
F16 0.0132(8) 0.0362(10) 0.0264(9) 0.0070(7) 0.0045(7) 0.0057(8)
F17 0.0304(9) 0.0336(10) 0.0224(9) 0.0161(8) 0.0011(7) -0.0078(8)
F18 0.0245(8) 0.0270(9) 0.0208(9) 0.0098(7) 0.0023(7) 0.0087(7)
F19 0.0296(9) 0.0230(9) 0.0159(8) 0.0023(7) -0.0069(7) -0.0021(7)
F20 0.0305(9) 0.0168(8) 0.0221(8) -0.0031(7) -0.0013(7) -0.0017(7)
F21 0.0229(8) 0.0321(10) 0.0254(9) 0.0072(7) 0.0025(7) -0.0125(8)
F22 0.0254(8) 0.0231(9) 0.0183(8) 0.0056(7) -0.0050(7) -0.0045(7)
F23 0.0252(9) 0.0236(9) 0.0199(8) -0.0013(7) -0.0020(7) 0.0087(7)
F24 0.0143(8) 0.0266(9) 0.0255(9) 0.0041(7) -0.0021(7) 0.0027(7)

loop_
_atom_type_symbol
_atom_type_description
_atom_type_scat_dispersion_real
_atom_type_scat_dispersion_imag
_atom_type_scat_source
C C 0.0033 0.0016 'International Tables Vol C Tables 4.2.6.8 and 6.1.1.4'
F F 0.0171 0.0103 'International Tables Vol C Tables 4.2.6.8 and 6.1.1.4'

loop_
_geom_angle_atom_site_label_1
_geom_angle_atom_site_label_2
_geom_angle_atom_site_label_3
_geom_angle
C9 C1 C63 114.2(2)
C9 C1 C2 107.9(2)
C63 C1 C2 112.0(2)
C9 C1 C5 110.0(2)
C63 C1 C5 111.2(2)
C2 C1 C5 100.62(19)
C12 C2 C3 119.9(2)
C12 C2 C1 123.4(2)
C3 C2 C1 108.9(2)
C15 C3 C2 121.7(2)
C15 C3 C4 120.9(2)
C2 C3 C4 107.8(2)
C5 C4 C3 110.5(2)
C5 C4 C18 125.4(2)
C3 C4 C18 120.6(2)
C4 C5 C6 123.3(2)
C4 C5 C1 110.3(2)
C6 C5 C1 123.6(2)
C5 C6 C62 114.9(2)
C5 C6 C7 108.8(2)
C62 C6 C7 111.1(2)
C5 C6 C20 108.5(2)
C62 C6 C20 112.2(2)
C7 C6 C20 100.37(19)
C8 C7 C22 118.8(2)
C8 C7 C6 123.9(2)
C22 C7 C6 109.6(2)
C7 C8 C9 123.3(2)
C7 C8 C25 121.2(2)
C9 C8 C25 107.1(2)
C10 C9 C8 108.0(2)
C10 C9 C1 125.3(2)
C8 C9 C1 121.0(2)
C9 C10 C26 108.4(2)
C9 C10 C11 124.1(2)
C26 C10 C11 122.4(2)
C10 C11 C64 115.2(2)
C10 C11 C29 108.8(2)
C64 C11 C29 111.9(2)
C10 C11 C12 107.8(2)
C64 C11 C12 111.0(2)
C29 C11 C12 101.2(2)
C2 C12 C13 119.3(2)
C2 C12 C11 123.9(2)
C13 C12 C11 109.5(2)
C14 C13 C12 120.7(2)
C14 C13 C30 120.1(2)
C12 C13 C30 108.9(2)
C13 C14 C15 119.5(2)
C13 C14 C33 119.6(2)
C15 C14 C33 108.2(2)
C3 C15 C14 118.7(2)
C3 C15 C16 120.0(2)
C14 C15 C16 107.7(2)
C17 C16 C34 119.8(2)
C17 C16 C15 121.2(2)
C34 C16 C15 107.8(2)
C16 C17 C37 119.8(2)
C16 C17 C18 122.4(2)
C37 C17 C18 110.0(2)
C4 C18 C19 108.4(2)
C4 C18 C61 111.2(2)
C19 C18 C61 114.4(2)
C4 C18 C17 110.7(2)
C19 C18 C17 100.76(19)
C61 C18 C17 111.0(2)
C20 C19 C38 120.1(2)
C20 C19 C18 122.6(2)
C38 C19 C18 109.4(2)
C19 C20 C21 119.2(2)
C19 C20 C6 124.5(2)
C21 C20 C6 109.2(2)
C40 C21 C22 119.0(2)
C40 C21 C20 121.0(2)
C22 C21 C20 110.6(2)
C23 C22 C21 120.2(2)
C23 C22 C7 121.7(2)
C21 C22 C7 107.5(2)
C22 C23 C42 120.1(2)
C22 C23 C24 122.4(2)
C42 C23 C24 110.5(2)
C25 C24 C66 114.5(2)
C25 C24 C23 109.3(2)
C66 C24 C23 109.5(2)
C25 C24 C44 108.4(2)
C66 C24 C44 113.3(2)
C23 C24 C44 101.0(2)
C26 C25 C8 107.5(2)
C26 C25 C24 125.4(2)
C8 C25 C24 122.3(2)
C25 C26 C10 108.9(2)
C25 C26 C27 123.6(2)
C10 C26 C27 122.9(2)
C26 C27 C65 114.3(2)
C26 C27 C45 108.3(2)
C65 C27 C45 111.8(2)
C26 C27 C28 108.1(2)
C65 C27 C28 112.5(2)
C45 C27 C28 100.9(2)
C29 C28 C47 119.7(2)
C29 C28 C27 124.8(2)
C47 C28 C27 108.9(2)
C28 C29 C30 119.5(2)
C28 C29 C11 124.5(2)
C30 C29 C11 109.1(2)
C31 C30 C29 121.4(2)
C31 C30 C13 120.0(2)
C29 C30 C13 109.1(2)
C30 C31 C48 119.3(2)
C30 C31 C32 120.0(2)
C48 C31 C32 108.4(2)
C33 C32 C50 120.4(2)
C33 C32 C31 120.2(2)
C50 C32 C31 108.3(2)
C32 C33 C34 119.5(2)
C32 C33 C14 120.1(2)
C34 C33 C14 108.4(2)
C35 C34 C33 119.5(2)
C35 C34 C16 120.7(2)
C33 C34 C16 107.9(2)
C34 C35 C51 120.7(2)
C34 C35 C36 119.5(2)
C51 C35 C36 108.6(2)
C37 C36 C53 121.3(2)
C37 C36 C35 118.6(2)
C53 C36 C35 109.7(2)
C36 C37 C17 121.5(2)
C36 C37 C38 119.1(2)
C17 C37 C38 108.8(2)
C39 C38 C37 119.0(2)
C39 C38 C19 121.6(2)
C37 C38 C19 109.3(2)
C38 C39 C40 118.4(2)
C38 C39 C54 121.6(2)
C40 C39 C54 109.2(2)
C21 C40 C41 120.3(2)
C21 C40 C39 119.5(2)
C41 C40 C39 109.6(2)
C42 C41 C40 119.5(2)
C42 C41 C55 123.5(2)
C40 C41 C55 109.6(2)
C41 C42 C23 120.7(2)
C41 C42 C43 121.1(2)
C23 C42 C43 108.3(2)
C57 C43 C44 120.8(2)
C57 C43 C42 119.0(2)
C44 C43 C42 108.6(2)
C45 C44 C43 119.9(2)
C45 C44 C24 122.9(2)
C43 C44 C24 109.2(2)
C44 C45 C46 119.5(2)
C44 C45 C27 124.0(2)
C46 C45 C27 109.6(2)
C58 C46 C45 120.9(2)
C58 C46 C47 119.9(2)
C45 C46 C47 108.8(2)
C48 C47 C28 121.2(2)
C48 C47 C46 119.4(2)
C28 C47 C46 109.4(2)
C47 C48 C31 118.8(2)
C47 C48 C49 120.5(2)
C31 C48 C49 108.2(2)
C59 C49 C48 119.7(2)
C59 C49 C50 119.1(2)
C48 C49 C50 108.0(2)
C51 C50 C32 120.0(2)
C51 C50 C49 122.0(2)
C32 C50 C49 107.0(2)
C50 C51 C35 119.8(2)
C50 C51 C52 122.5(2)
C35 C51 C52 109.9(2)
C60 C52 C68 112.9(2)
C60 C52 C53 108.4(2)
C68 C52 C53 114.3(2)
C60 C52 C51 109.6(2)
C68 C52 C51 109.9(2)
C53 C52 C51 100.97(19)
C54 C53 C36 119.6(2)
C54 C53 C52 123.6(2)
C36 C53 C52 108.8(2)
C53 C54 C39 119.3(2)
C53 C54 C55 123.7(2)
C39 C54 C55 108.6(2)
C56 C55 C67 111.9(2)
C56 C55 C41 109.4(2)
C67 C55 C41 110.4(2)
C56 C55 C54 108.5(2)
C67 C55 C54 115.0(2)
C41 C55 C54 101.04(19)
C60 C56 C57 109.0(2)
C60 C56 C55 124.6(2)
C57 C56 C55 121.3(2)
C43 C57 C58 119.5(2)
C43 C57 C56 121.6(2)
C58 C57 C56 107.4(2)
C46 C58 C57 119.3(2)
C46 C58 C59 120.4(2)
C57 C58 C59 107.1(2)
C49 C59 C58 120.0(2)
C49 C59 C60 120.7(2)
C58 C59 C60 107.5(2)
C56 C60 C59 108.9(2)
C56 C60 C52 124.4(2)
C59 C60 C52 122.0(2)
F1 C61 F2 107.8(2)
F1 C61 F3 107.2(2)
F2 C61 F3 107.6(2)
F1 C61 C18 112.3(2)
F2 C61 C18 111.3(2)
F3 C61 C18 110.5(2)
F4 C62 F5 107.1(2)
F4 C62 F6 107.6(2)
F5 C62 F6 106.8(2)
F4 C62 C6 112.5(2)
F5 C62 C6 111.7(2)
F6 C62 C6 110.8(2)
F7 C63 F8 108.3(3)
F7 C63 F9 105.9(2)
F8 C63 F9 105.5(2)
F7 C63 C1 112.7(2)
F8 C63 C1 111.3(2)
F9 C63 C1 112.7(2)
F12 C64 F10 107.6(2)
F12 C64 F11 107.2(2)
F10 C64 F11 106.7(2)
F12 C64 C11 112.6(2)
F10 C64 C11 112.0(2)
F11 C64 C11 110.5(2)
F13 C65 F15 107.8(2)
F13 C65 F14 107.4(2)
F15 C65 F14 106.8(2)
F13 C65 C27 112.3(2)
F15 C65 C27 112.1(2)
F14 C65 C27 110.2(2)
F16 C66 F18 107.7(2)
F16 C66 F17 107.3(2)
F18 C66 F17 107.4(2)
F16 C66 C24 112.5(2)
F18 C66 C24 111.1(2)
F17 C66 C24 110.7(2)
F19 C67 F21 107.6(2)
F19 C67 F20 107.1(2)
F21 C67 F20 107.2(2)
F19 C67 C55 112.6(2)
F21 C67 C55 111.1(2)
F20 C67 C55 111.1(2)
F22 C68 F23 107.7(2)
F22 C68 F24 107.2(2)
F23 C68 F24 107.1(2)
F22 C68 C52 112.6(2)
F23 C68 C52 111.2(2)
F24 C68 C52 110.8(2)

loop_
_geom_bond_atom_site_label_1
_geom_bond_atom_site_label_2
_geom_bond_distance
C1 C9 1.508(3)
C1 C63 1.531(4)
C1 C2 1.533(4)
C1 C5 1.554(3)
C2 C12 1.372(4)
C2 C3 1.424(3)
C3 C15 1.380(4)
C3 C4 1.467(4)
C4 C5 1.345(3)
C4 C18 1.521(4)
C5 C6 1.522(4)
C6 C62 1.542(4)
C6 C7 1.546(3)
C6 C20 1.547(4)
C7 C8 1.351(4)
C7 C22 1.470(4)
C8 C9 1.466(4)
C8 C25 1.467(3)
C9 C10 1.358(4)
C10 C26 1.489(3)
C10 C11 1.511(4)
C11 C64 1.534(4)
C11 C29 1.541(4)
C11 C12 1.541(3)
C12 C13 1.427(4)
C13 C14 1.401(4)
C13 C30 1.450(4)
C14 C15 1.427(4)
C14 C33 1.452(4)
C15 C16 1.467(4)
C16 C17 1.372(4)
C16 C34 1.441(4)
C17 C37 1.431(4)
C17 C18 1.541(4)
C18 C19 1.535(3)
C18 C61 1.537(3)
C19 C20 1.362(3)
C19 C38 1.445(3)
C20 C21 1.441(3)
C21 C40 1.407(4)
C21 C22 1.425(3)
C22 C23 1.382(3)
C23 C42 1.416(4)
C23 C24 1.530(4)
C24 C25 1.509(4)
C24 C66 1.526(4)
C24 C44 1.542(4)
C25 C26 1.362(4)
C26 C27 1.518(4)
C27 C65 1.536(4)
C27 C45 1.540(4)
C27 C28 1.541(4)
C28 C29 1.373(4)
C28 C47 1.435(4)
C29 C30 1.434(4)
C30 C31 1.390(4)
C31 C48 1.435(4)
C31 C32 1.452(4)
C32 C33 1.389(4)
C32 C50 1.444(4)
C33 C34 1.436(4)
C34 C35 1.399(4)
C35 C51 1.427(3)
C35 C36 1.442(4)
C36 C37 1.399(4)
C36 C53 1.441(3)
C37 C38 1.432(4)
C38 C39 1.392(3)
C39 C40 1.434(3)
C39 C54 1.446(3)
C40 C41 1.420(3)
C41 C42 1.379(4)
C41 C55 1.542(3)
C42 C43 1.466(4)
C43 C57 1.380(4)
C43 C44 1.434(4)
C44 C45 1.376(4)
C45 C46 1.427(4)
C46 C58 1.393(4)
C46 C47 1.441(4)
C47 C48 1.397(4)
C48 C49 1.446(4)
C49 C59 1.382(4)
C49 C50 1.471(4)
C50 C51 1.374(4)
C51 C52 1.545(4)
C52 C60 1.522(3)
C52 C68 1.527(4)
C52 C53 1.543(3)
C53 C54 1.365(4)
C54 C55 1.547(3)
C55 C56 1.517(4)
C55 C67 1.523(4)
C56 C60 1.357(4)
C56 C57 1.470(3)
C57 C58 1.430(4)
C58 C59 1.443(4)
C59 C60 1.461(4)
C61 F1 1.328(3)
C61 F2 1.332(3)
C61 F3 1.338(3)
C62 F4 1.310(3)
C62 F5 1.311(3)
C62 F6 1.316(3)
C63 F7 1.304(3)
C63 F8 1.305(3)
C63 F9 1.311(3)
C64 F12 1.326(3)
C64 F10 1.327(3)
C64 F11 1.339(3)
C65 F13 1.317(3)
C65 F15 1.322(3)
C65 F14 1.332(3)
C66 F16 1.331(3)
C66 F18 1.338(3)
C66 F17 1.340(3)
C67 F19 1.334(3)
C67 F21 1.339(3)
C67 F20 1.347(3)
C68 F22 1.333(3)
C68 F23 1.340(3)
C68 F24 1.344(3)
